data_7019238
loop_
_publ_author_name
'Baker, Naomi C. A.'
'Fletcher, Nicholas C.'
'Horton, Peter N.'
'Hursthouse, Michael B.'

_publ_section_title
;
 Ruthenium cryptates with an unusual selectivity for nitrate.
;
_journal_issue 23
_journal_name_full 'Dalton transactions (Cambridge, England : 2003)'
_journal_page_first 7005
_journal_page_last 7012
_journal_paper_doi 10.1039/c2dt12446g
_journal_volume 41
_journal_year 2012
_chemical_formula_sum 'C48 H48 Br2 N12 O9 Ru'
_chemical_formula_weight 1197.87
_space_group_IT_number 2
_symmetry_cell_setting triclinic
_symmetry_space_group_name_Hall '-P 1'
_symmetry_space_group_name_H-M 'P -1'
_atom_sites_solution_hydrogens geom
_atom_sites_solution_primary direct
_atom_sites_solution_secondary difmap
_audit_creation_method SHELXL-97
_cell_angle_alpha 101.915(3)
_cell_angle_beta 98.313(4)
_cell_angle_gamma 92.738(4)
_cell_formula_units_Z 2
_cell_length_a 12.9778(8)
_cell_length_b 15.1648(11)
_cell_length_c 18.1787(14)
_cell_measurement_reflns_used 7056
_cell_measurement_temperature 120(2)
_cell_measurement_theta_max 27.485
_cell_measurement_theta_min 2.910
_cell_volume 3452.7(4)
_computing_cell_refinement 'DENZO (Otwinowski & Minor, 1997) & COLLECT (Hooft, R.W.W., 1998)'
_computing_data_collection 'COLLECT (Hooft, R.W.W., 1998)'
_computing_data_reduction 'DENZO (Otwinowski & Minor, 1997) & COLLECT (Hooft, R.W.W., 1998)'
_computing_molecular_graphics 'ORTEP3 for Windows (Farrugia, 1997)'
_computing_publication_material 'WinGX (Farrugia, 1999)'
_computing_structure_refinement 'SHELXL-97 (Sheldrick, 1997b)'
_computing_structure_solution 'SHELXS-97 (Sheldrick, 1997a)'
_diffrn_ambient_temperature 120(2)
_diffrn_detector_area_resol_mean 9.091
_diffrn_measured_fraction_theta_full 0.967
_diffrn_measured_fraction_theta_max 0.967
_diffrn_measurement_device_type 'Bruker-Nonius 95mm CCD camera on \k-goniostat'
_diffrn_measurement_method '\f & \w scans'
_diffrn_radiation_monochromator '10cm confocal mirrors'
_diffrn_radiation_source 'Bruker-Nonius FR591 rotating anode'
_diffrn_radiation_type MoK\a
_diffrn_radiation_wavelength 0.71073
_diffrn_reflns_av_R_equivalents 0.0623
_diffrn_reflns_av_sigmaI/netI 0.0863
_diffrn_reflns_limit_h_max 16
_diffrn_reflns_limit_h_min -16
_diffrn_reflns_limit_k_max 19
_diffrn_reflns_limit_k_min -19
_diffrn_reflns_limit_l_max 23
_diffrn_reflns_limit_l_min -23
_diffrn_reflns_number 47358
_diffrn_reflns_theta_full 27.48
_diffrn_reflns_theta_max 27.48
_diffrn_reflns_theta_min 2.94
_exptl_absorpt_coefficient_mu 1.434
_exptl_absorpt_correction_T_max 0.9189
_exptl_absorpt_correction_T_min 0.8031
_exptl_absorpt_correction_type multi-scan
_exptl_absorpt_process_details 'SADABS V2.10 (Sheldrick, G.M., 2003)'
_exptl_crystal_colour Red
_exptl_crystal_density_diffrn 1.152
_exptl_crystal_density_method 'not measured'
_exptl_crystal_description Block
_exptl_crystal_F_000 1212
_exptl_crystal_size_max 0.16
_exptl_crystal_size_mid 0.10
_exptl_crystal_size_min 0.06
_platon_squeeze_details
;
Only those water molecules around the complex forming strong hydrogen bonds
could be located. It was not possible to determine the rest of the solvent,
which could be a random mixture of acetonitrile and water, and was removed
using SQUEEZE and as such it could not be included in formula.
;
_refine_diff_density_max 1.424
_refine_diff_density_min -0.983
_refine_diff_density_rms 0.151
_refine_ls_extinction_method none
_refine_ls_goodness_of_fit_ref 1.065
_refine_ls_hydrogen_treatment mixed
_refine_ls_matrix_type full
_refine_ls_number_parameters 685
_refine_ls_number_reflns 15327
_refine_ls_number_restraints 15
_refine_ls_restrained_S_all 1.065
_refine_ls_R_factor_all 0.1336
_refine_ls_R_factor_gt 0.0958
_refine_ls_shift/su_max 0.004
_refine_ls_shift/su_mean 0.000
_refine_ls_structure_factor_coef Fsqd
_refine_ls_weighting_details 'calc w=1/[\s^2^(Fo^2^)+(0.0885P)^2^+27.9227P] where P=(Fo^2^+2Fc^2^)/3'
_refine_ls_weighting_scheme calc
_refine_ls_wR_factor_gt 0.2304
_refine_ls_wR_factor_ref 0.2493
_reflns_number_gt 10333
_reflns_number_total 15327
_reflns_threshold_expression >2sigma(I)
_cod_data_source_file c2dt12446g.txt
_cod_data_source_block 2006src1520
_cod_original_sg_symbol_H-M P-1
_cod_database_code 7019238

loop_
_symmetry_equiv_pos_as_xyz
'x, y, z'
'-x, -y, -z'

loop_
_atom_site_label
_atom_site_type_symbol
_atom_site_fract_x
_atom_site_fract_y
_atom_site_fract_z
_atom_site_U_iso_or_equiv
_atom_site_adp_type
_atom_site_occupancy
_atom_site_symmetry_multiplicity
_atom_site_calc_flag
_atom_site_refinement_flags
Ru1 Ru 0.45812(4) 0.26550(4) 0.26164(3) 0.02725(16) Uani 1 1 d .
Br2 Br 0.11628(8) 0.37460(7) 0.62297(5) 0.0555(3) Uani 1 1 d .
Br1 Br 0.33182(6) 0.77235(5) 0.16774(5) 0.0402(2) Uani 1 1 d .
C1 C -0.0635(6) 0.2532(5) 0.1157(4) 0.0327(16) Uani 1 1 d .
C2 C -0.0983(5) 0.2355(5) 0.1789(4) 0.0324(16) Uani 1 1 d .
H2 H -0.1205 0.1752 0.1799 0.039 Uiso 1 1 calc R
C3 C -0.1017(5) 0.3061(5) 0.2430(4) 0.0320(16) Uani 1 1 d .
C4 C -0.0681(6) 0.3939(5) 0.2408(4) 0.0328(16) Uani 1 1 d .
H4 H -0.0703 0.4421 0.2832 0.039 Uiso 1 1 calc R
C5 C -0.0313(6) 0.4110(5) 0.1767(4) 0.0317(16) Uani 1 1 d .
C6 C -0.0267(5) 0.3406(5) 0.1140(4) 0.0294(15) Uani 1 1 d .
H6 H 0.0012 0.3522 0.0711 0.035 Uiso 1 1 calc R
C11 C -0.0640(6) 0.1743(5) 0.0500(4) 0.0327(16) Uani 1 1 d .
C12 C -0.0737(6) 0.1253(5) -0.0872(4) 0.0344(16) Uani 1 1 d .
H12A H -0.1235 0.1390 -0.1292 0.041 Uiso 1 1 calc R
H12B H -0.0968 0.0653 -0.0791 0.041 Uiso 1 1 calc R
C13 C 0.0361(6) 0.1213(6) -0.1104(4) 0.0393(18) Uani 1 1 d .
H13A H 0.0331 0.0759 -0.1586 0.047 Uiso 1 1 calc R
H13B H 0.0593 0.1809 -0.1192 0.047 Uiso 1 1 calc R
C14 C 0.1777(6) 0.1587(5) -0.0008(4) 0.0354(17) Uani 1 1 d .
C15 C 0.2468(5) 0.1251(5) 0.0590(4) 0.0324(16) Uani 1 1 d .
C16 C 0.2961(5) 0.1908(5) 0.1221(4) 0.0297(15) Uani 1 1 d .
H16 H 0.2811 0.2520 0.1249 0.036 Uiso 1 1 calc R
C17 C 0.2673(6) 0.0363(5) 0.0564(4) 0.0358(17) Uani 1 1 d .
H17 H 0.2342 -0.0100 0.0150 0.043 Uiso 1 1 calc R
C18 C 0.3367(6) 0.0149(5) 0.1148(4) 0.0365(18) Uani 1 1 d .
H18 H 0.3521 -0.0460 0.1133 0.044 Uiso 1 1 calc R
C19 C 0.3828(6) 0.0828(5) 0.1746(4) 0.0328(16) Uani 1 1 d .
C20 C 0.4596(6) 0.0694(5) 0.2384(5) 0.0346(16) Uani 1 1 d .
C21 C 0.4859(7) -0.0167(5) 0.2493(5) 0.0426(19) Uani 1 1 d .
H21 H 0.4535 -0.0700 0.2149 0.051 Uiso 1 1 calc R
C22 C 0.5592(6) -0.0220(5) 0.3104(5) 0.0384(18) Uani 1 1 d .
H22 H 0.5768 -0.0793 0.3196 0.046 Uiso 1 1 calc R
C23 C 0.6067(7) 0.0559(6) 0.3582(5) 0.0411(18) Uani 1 1 d .
H23 H 0.6572 0.0527 0.4008 0.049 Uiso 1 1 calc R
C24 C 0.5816(6) 0.1376(6) 0.3444(5) 0.0385(18) Uani 1 1 d .
H24 H 0.6167 0.1908 0.3774 0.046 Uiso 1 1 calc R
C31 C -0.1393(6) 0.2785(5) 0.3091(4) 0.0338(16) Uani 1 1 d .
C32 C -0.1133(6) 0.2909(5) 0.4458(4) 0.0367(17) Uani 1 1 d .
H32A H -0.1889 0.2743 0.4419 0.044 Uiso 1 1 calc R
H32B H -0.0917 0.3394 0.4919 0.044 Uiso 1 1 calc R
C33 C -0.0523(5) 0.2087(6) 0.4525(5) 0.0358(17) Uani 1 1 d .
H33A H -0.0638 0.1882 0.4992 0.043 Uiso 1 1 calc R
H33B H -0.0775 0.1587 0.4082 0.043 Uiso 1 1 calc R
C34 C 0.1071(6) 0.2105(5) 0.3960(4) 0.0318(16) Uani 1 1 d .
C35 C 0.2188(6) 0.2470(5) 0.4072(4) 0.0337(16) Uani 1 1 d .
C36 C 0.2719(5) 0.2368(5) 0.3438(4) 0.0305(15) Uani 1 1 d .
H36 H 0.2372 0.2038 0.2957 0.037 Uiso 1 1 calc R
C37 C 0.2747(6) 0.2942(6) 0.4777(4) 0.0399(18) Uani 1 1 d .
H37 H 0.2425 0.3016 0.5221 0.048 Uiso 1 1 calc R
C38 C 0.3731(6) 0.3289(5) 0.4824(4) 0.0363(17) Uani 1 1 d .
H38 H 0.4098 0.3609 0.5303 0.044 Uiso 1 1 calc R
C39 C 0.4217(5) 0.3189(5) 0.4188(4) 0.0307(15) Uani 1 1 d .
C40 C 0.5251(6) 0.3609(5) 0.4195(4) 0.0337(16) Uani 1 1 d .
C41 C 0.5893(6) 0.4107(6) 0.4845(5) 0.0399(18) Uani 1 1 d .
H41 H 0.5673 0.4164 0.5328 0.048 Uiso 1 1 calc R
C42 C 0.6851(6) 0.4519(5) 0.4791(5) 0.0408(19) Uani 1 1 d .
H42 H 0.7294 0.4857 0.5230 0.049 Uiso 1 1 calc R
C43 C 0.7133(6) 0.4423(5) 0.4091(5) 0.0387(18) Uani 1 1 d .
H43 H 0.7769 0.4720 0.4036 0.046 Uiso 1 1 calc R
C44 C 0.6508(5) 0.3902(5) 0.3461(5) 0.0370(17) Uani 1 1 d .
H44 H 0.6736 0.3829 0.2980 0.044 Uiso 1 1 calc R
C51 C 0.0076(5) 0.5048(5) 0.1703(4) 0.0299(15) Uani 1 1 d .
C52 C 0.0249(6) 0.6674(5) 0.2295(4) 0.0346(16) Uani 1 1 d .
H52A H -0.0292 0.7084 0.2443 0.041 Uiso 1 1 calc R
H52B H 0.0421 0.6772 0.1803 0.041 Uiso 1 1 calc R
C53 C 0.1231(6) 0.6911(5) 0.2901(4) 0.0346(17) Uani 1 1 d .
H53A H 0.1437 0.7567 0.2997 0.041 Uiso 1 1 calc R
H53B H 0.1080 0.6768 0.3384 0.041 Uiso 1 1 calc R
C54 C 0.2304(6) 0.5606(5) 0.2797(5) 0.0383(18) Uani 1 1 d .
C55 C 0.3074(6) 0.5083(5) 0.2362(4) 0.0322(16) Uani 1 1 d .
C56 C 0.3363(5) 0.4311(5) 0.2601(4) 0.0305(15) Uani 1 1 d .
H56 H 0.3067 0.4147 0.3007 0.037 Uiso 1 1 calc R
C57 C 0.3502(6) 0.5313(5) 0.1773(4) 0.0346(16) Uani 1 1 d .
H57 H 0.3293 0.5831 0.1591 0.042 Uiso 1 1 calc R
C58 C 0.4232(6) 0.4799(5) 0.1441(4) 0.0349(16) Uani 1 1 d .
H58 H 0.4545 0.4966 0.1043 0.042 Uiso 1 1 calc R
C59 C 0.4494(5) 0.4032(5) 0.1707(4) 0.0278(15) Uani 1 1 d .
C60 C 0.5264(5) 0.3416(5) 0.1393(4) 0.0303(15) Uani 1 1 d .
C61 C 0.5730(6) 0.3524(6) 0.0777(5) 0.0401(18) Uani 1 1 d .
H61 H 0.5600 0.4017 0.0537 0.048 Uiso 1 1 calc R
C62 C 0.6397(7) 0.2879(6) 0.0523(5) 0.0434(19) Uani 1 1 d .
H62 H 0.6725 0.2924 0.0097 0.052 Uiso 1 1 calc R
C63 C 0.6583(6) 0.2197(6) 0.0873(4) 0.0397(18) Uani 1 1 d .
H63 H 0.7036 0.1757 0.0691 0.048 Uiso 1 1 calc R
C64 C 0.6116(6) 0.2128(5) 0.1500(4) 0.0339(16) Uani 1 1 d .
H64 H 0.6266 0.1648 0.1751 0.041 Uiso 1 1 calc R
N1 N -0.0755(5) 0.1926(4) -0.0187(4) 0.0318(13) Uani 1 1 d D
H1 H -0.073(6) 0.2514(13) -0.016(5) 0.038 Uiso 1 1 d D
N2 N 0.1111(5) 0.0973(5) -0.0511(4) 0.0364(14) Uani 1 1 d D
H2A H 0.107(7) 0.0392(16) -0.051(5) 0.044 Uiso 1 1 d D
N3 N 0.3630(4) 0.1710(4) 0.1782(3) 0.0260(12) Uani 1 1 d .
N4 N 0.5079(4) 0.1464(4) 0.2851(3) 0.0303(13) Uani 1 1 d .
N31 N -0.0943(5) 0.3234(4) 0.3795(4) 0.0331(14) Uani 1 1 d D
H31 H -0.066(6) 0.377(2) 0.379(5) 0.040 Uiso 1 1 d D
N32 N 0.0576(5) 0.2311(4) 0.4556(4) 0.0361(14) Uani 1 1 d D
H32 H 0.076(6) 0.274(4) 0.497(3) 0.043 Uiso 1 1 d D
N33 N 0.3711(5) 0.2729(4) 0.3500(4) 0.0316(13) Uani 1 1 d .
N34 N 0.5574(5) 0.3486(4) 0.3507(4) 0.0327(14) Uani 1 1 d .
N51 N -0.0163(5) 0.5749(4) 0.2199(4) 0.0327(14) Uani 1 1 d D
H51 H -0.055(5) 0.570(6) 0.255(3) 0.039 Uiso 1 1 d D
N52 N 0.2096(5) 0.6396(4) 0.2646(4) 0.0356(14) Uani 1 1 d D
H52 H 0.243(6) 0.671(5) 0.238(4) 0.043 Uiso 1 1 d D
N53 N 0.4063(4) 0.3774(4) 0.2270(3) 0.0303(13) Uani 1 1 d .
N54 N 0.5444(4) 0.2739(4) 0.1763(3) 0.0306(13) Uani 1 1 d .
O1 O -0.0581(4) 0.0962(4) 0.0629(3) 0.0413(13) Uani 1 1 d .
O2 O 0.1833(4) 0.2398(4) -0.0022(3) 0.0447(14) Uani 1 1 d .
O31 O -0.2096(4) 0.2169(4) 0.2992(3) 0.0393(13) Uani 1 1 d .
O32 O 0.0669(4) 0.1614(4) 0.3335(3) 0.0440(14) Uani 1 1 d .
O51 O 0.0600(4) 0.5129(3) 0.1207(3) 0.0367(12) Uani 1 1 d .
O52 O 0.1867(4) 0.5253(4) 0.3244(3) 0.0433(13) Uani 1 1 d .
O91 O 0.1399(5) 0.6427(4) 0.0536(3) 0.0411(13) Uani 1 1 d D
H91A H 0.194(5) 0.674(6) 0.081(4) 0.062 Uiso 1 1 d D
H91B H 0.113(6) 0.610(5) 0.078(4) 0.062 Uiso 1 1 d D
O92 O 0.0579(5) 0.4771(4) 0.4228(4) 0.0516(16) Uani 1 1 d D
H92A H 0.018(6) 0.520(5) 0.426(7) 0.077 Uiso 1 1 d D
H92B H 0.111(5) 0.493(6) 0.405(6) 0.077 Uiso 1 1 d D
O93 O 0.1054(5) 0.0893(5) 0.1877(4) 0.0512(15) Uani 1 1 d D
H93A H 0.080(7) 0.109(7) 0.229(3) 0.077 Uiso 1 1 d D
H93B H 0.051(5) 0.072(7) 0.154(4) 0.077 Uiso 1 1 d D

loop_
_atom_site_aniso_label
_atom_site_aniso_U_11
_atom_site_aniso_U_22
_atom_site_aniso_U_33
_atom_site_aniso_U_23
_atom_site_aniso_U_13
_atom_site_aniso_U_12
Ru1 0.0240(3) 0.0284(3) 0.0265(3) 0.0008(2) 0.0027(2) -0.0005(2)
Br2 0.0530(5) 0.0634(6) 0.0432(5) -0.0099(4) 0.0203(4) -0.0096(4)
Br1 0.0419(4) 0.0345(4) 0.0411(5) 0.0034(3) 0.0065(3) -0.0056(3)
C1 0.034(4) 0.029(4) 0.029(4) -0.006(3) 0.004(3) 0.004(3)
C2 0.026(3) 0.036(4) 0.032(4) 0.000(3) 0.006(3) 0.003(3)
C3 0.024(3) 0.031(4) 0.035(4) -0.002(3) -0.005(3) 0.004(3)
C4 0.030(4) 0.032(4) 0.032(4) -0.002(3) 0.005(3) 0.002(3)
C5 0.033(4) 0.029(4) 0.030(4) 0.001(3) 0.007(3) -0.002(3)
C6 0.027(3) 0.030(4) 0.028(4) 0.005(3) -0.003(3) -0.008(3)
C11 0.032(4) 0.027(4) 0.033(4) -0.003(3) 0.002(3) -0.007(3)
C12 0.033(4) 0.038(4) 0.027(4) 0.001(3) 0.002(3) -0.007(3)
C13 0.043(4) 0.041(4) 0.029(4) -0.002(3) 0.004(3) 0.003(3)
C14 0.042(4) 0.030(4) 0.029(4) -0.004(3) 0.004(3) 0.004(3)
C15 0.026(3) 0.037(4) 0.034(4) 0.007(3) 0.006(3) -0.002(3)
C16 0.029(4) 0.025(3) 0.034(4) 0.000(3) 0.008(3) 0.002(3)
C17 0.034(4) 0.041(4) 0.028(4) -0.001(3) 0.003(3) -0.003(3)
C18 0.027(4) 0.035(4) 0.039(4) -0.011(3) 0.004(3) 0.000(3)
C19 0.028(4) 0.030(4) 0.041(4) 0.007(3) 0.009(3) -0.002(3)
C20 0.027(4) 0.041(4) 0.040(4) 0.016(3) 0.009(3) 0.002(3)
C21 0.048(5) 0.030(4) 0.047(5) 0.001(4) 0.013(4) 0.001(3)
C22 0.044(4) 0.034(4) 0.037(4) 0.011(3) 0.002(3) 0.004(3)
C23 0.044(5) 0.043(5) 0.036(4) 0.012(4) 0.001(4) 0.003(4)
C24 0.033(4) 0.049(5) 0.036(4) 0.009(4) 0.011(3) 0.004(3)
C31 0.030(4) 0.038(4) 0.031(4) 0.002(3) 0.006(3) 0.001(3)
C32 0.030(4) 0.045(4) 0.033(4) 0.004(3) 0.008(3) -0.003(3)
C33 0.023(3) 0.050(5) 0.038(4) 0.016(4) 0.012(3) 0.000(3)
C34 0.034(4) 0.036(4) 0.025(4) 0.001(3) 0.007(3) 0.006(3)
C35 0.033(4) 0.033(4) 0.029(4) -0.001(3) -0.006(3) 0.004(3)
C36 0.031(4) 0.030(4) 0.026(4) 0.002(3) 0.000(3) 0.001(3)
C37 0.042(4) 0.049(5) 0.026(4) -0.001(3) 0.008(3) 0.001(4)
C38 0.033(4) 0.043(4) 0.027(4) 0.002(3) -0.005(3) -0.006(3)
C39 0.028(3) 0.033(4) 0.026(4) -0.006(3) 0.004(3) 0.003(3)
C40 0.031(4) 0.034(4) 0.033(4) 0.000(3) 0.004(3) 0.002(3)
C41 0.031(4) 0.044(5) 0.038(4) -0.001(4) 0.000(3) -0.001(3)
C42 0.026(4) 0.039(4) 0.043(5) -0.013(4) -0.009(3) -0.003(3)
C43 0.023(4) 0.037(4) 0.048(5) -0.002(4) -0.003(3) -0.003(3)
C44 0.022(3) 0.044(4) 0.044(5) 0.005(4) 0.011(3) 0.001(3)
C51 0.023(3) 0.032(4) 0.030(4) -0.002(3) 0.001(3) 0.006(3)
C52 0.036(4) 0.031(4) 0.035(4) 0.002(3) 0.005(3) 0.004(3)
C53 0.031(4) 0.035(4) 0.036(4) 0.000(3) 0.013(3) 0.003(3)
C54 0.034(4) 0.033(4) 0.041(5) 0.000(3) -0.006(3) 0.003(3)
C55 0.030(4) 0.033(4) 0.030(4) 0.006(3) -0.003(3) -0.001(3)
C56 0.022(3) 0.032(4) 0.034(4) 0.003(3) 0.001(3) -0.002(3)
C57 0.044(4) 0.035(4) 0.026(4) 0.008(3) 0.007(3) 0.002(3)
C58 0.040(4) 0.039(4) 0.025(4) 0.003(3) 0.009(3) 0.006(3)
C59 0.020(3) 0.031(4) 0.026(4) -0.002(3) -0.001(3) -0.004(3)
C60 0.030(4) 0.031(4) 0.025(4) -0.002(3) 0.001(3) -0.002(3)
C61 0.041(4) 0.042(4) 0.036(4) 0.001(3) 0.012(3) 0.003(3)
C62 0.043(5) 0.050(5) 0.036(5) 0.004(4) 0.011(4) 0.002(4)
C63 0.037(4) 0.047(5) 0.030(4) -0.003(4) 0.010(3) -0.001(3)
C64 0.041(4) 0.022(3) 0.035(4) 0.001(3) 0.003(3) 0.001(3)
N1 0.035(3) 0.025(3) 0.031(3) 0.000(3) 0.003(3) 0.003(3)
N2 0.038(3) 0.040(4) 0.027(3) 0.001(3) 0.001(3) -0.006(3)
N3 0.020(3) 0.036(3) 0.019(3) 0.002(2) 0.002(2) -0.003(2)
N4 0.027(3) 0.033(3) 0.030(3) 0.009(3) 0.002(2) -0.004(2)
N31 0.033(3) 0.033(3) 0.027(3) -0.005(3) 0.005(3) -0.009(3)
N32 0.035(3) 0.039(4) 0.030(3) 0.002(3) 0.002(3) -0.008(3)
N33 0.027(3) 0.032(3) 0.034(3) 0.000(3) 0.009(3) 0.000(2)
N34 0.031(3) 0.029(3) 0.035(4) 0.007(3) -0.003(3) 0.004(2)
N51 0.033(3) 0.029(3) 0.034(4) 0.000(3) 0.009(3) 0.000(3)
N52 0.030(3) 0.037(4) 0.040(4) 0.008(3) 0.007(3) 0.007(3)
N53 0.028(3) 0.033(3) 0.025(3) 0.001(2) -0.001(2) -0.003(2)
N54 0.020(3) 0.035(3) 0.033(3) -0.003(3) 0.007(2) -0.002(2)
O1 0.047(3) 0.039(3) 0.033(3) -0.001(2) 0.003(2) 0.002(2)
O2 0.045(3) 0.039(3) 0.043(3) 0.011(3) -0.017(3) -0.010(2)
O31 0.035(3) 0.044(3) 0.034(3) 0.003(2) 0.004(2) -0.010(2)
O32 0.036(3) 0.046(3) 0.044(3) -0.007(3) 0.013(3) -0.008(2)
O51 0.039(3) 0.028(3) 0.041(3) 0.000(2) 0.010(2) -0.006(2)
O52 0.044(3) 0.046(3) 0.047(3) 0.016(3) 0.018(3) 0.008(3)
O91 0.052(3) 0.037(3) 0.032(3) 0.006(2) 0.009(3) -0.012(3)
O92 0.045(4) 0.063(4) 0.040(3) 0.001(3) 0.005(3) -0.017(3)
O93 0.051(4) 0.064(4) 0.035(3) -0.002(3) 0.010(3) 0.010(3)

loop_
_atom_type_symbol
_atom_type_description
_atom_type_scat_dispersion_real
_atom_type_scat_dispersion_imag
_atom_type_scat_source
C C 0.0033 0.0016 'International Tables Vol C Tables 4.2.6.8 and 6.1.1.4'
H H 0.0000 0.0000 'International Tables Vol C Tables 4.2.6.8 and 6.1.1.4'
N N 0.0061 0.0033 'International Tables Vol C Tables 4.2.6.8 and 6.1.1.4'
O O 0.0106 0.0060 'International Tables Vol C Tables 4.2.6.8 and 6.1.1.4'
Ru Ru -1.2594 0.8363 'International Tables Vol C Tables 4.2.6.8 and 6.1.1.4'
Br Br -0.2901 2.4595 'International Tables Vol C Tables 4.2.6.8 and 6.1.1.4'

loop_
_geom_angle_atom_site_label_1
_geom_angle_atom_site_label_2
_geom_angle_atom_site_label_3
_geom_angle
N53 Ru1 N4 174.2(2)
N53 Ru1 N54 78.1(2)
N4 Ru1 N54 98.0(2)
N53 Ru1 N34 89.2(2)
N4 Ru1 N34 95.7(2)
N54 Ru1 N34 98.0(2)
N53 Ru1 N3 96.9(2)
N4 Ru1 N3 78.3(2)
N54 Ru1 N3 84.3(2)
N34 Ru1 N3 173.8(2)
N53 Ru1 N33 96.2(2)
N4 Ru1 N33 87.8(2)
N54 Ru1 N33 173.5(2)
N34 Ru1 N33 78.5(2)
N3 Ru1 N33 99.7(2)
C2 C1 C6 120.6(7)
C2 C1 C11 117.0(7)
C6 C1 C11 122.3(7)
C1 C2 C3 120.7(7)
C1 C2 H2 119.6
C3 C2 H2 119.6
C4 C3 C2 119.0(7)
C4 C3 C31 125.1(7)
C2 C3 C31 115.9(7)
C5 C4 C3 119.9(7)
C5 C4 H4 120.0
C3 C4 H4 120.0
C4 C5 C6 120.8(7)
C4 C5 C51 123.0(6)
C6 C5 C51 116.2(6)
C1 C6 C5 118.9(7)
C1 C6 H6 120.5
C5 C6 H6 120.5
O1 C11 N1 124.4(7)
O1 C11 C1 119.1(7)
N1 C11 C1 116.4(7)
N1 C12 C13 112.3(6)
N1 C12 H12A 109.1
C13 C12 H12A 109.1
N1 C12 H12B 109.1
C13 C12 H12B 109.1
H12A C12 H12B 107.9
N2 C13 C12 110.7(6)
N2 C13 H13A 109.5
C12 C13 H13A 109.5
N2 C13 H13B 109.5
C12 C13 H13B 109.5
H13A C13 H13B 108.1
O2 C14 N2 122.9(7)
O2 C14 C15 120.2(7)
N2 C14 C15 117.0(7)
C17 C15 C16 118.1(7)
C17 C15 C14 125.5(7)
C16 C15 C14 116.4(7)
N3 C16 C15 122.9(7)
N3 C16 H16 118.6
C15 C16 H16 118.6
C15 C17 C18 119.5(7)
C15 C17 H17 120.3
C18 C17 H17 120.3
C19 C18 C17 119.3(7)
C19 C18 H18 120.3
C17 C18 H18 120.3
N3 C19 C18 121.8(7)
N3 C19 C20 113.6(6)
C18 C19 C20 124.5(7)
N4 C20 C21 121.6(7)
N4 C20 C19 115.1(7)
C21 C20 C19 123.2(7)
C22 C21 C20 118.7(8)
C22 C21 H21 120.6
C20 C21 H21 120.6
C23 C22 C21 119.6(8)
C23 C22 H22 120.2
C21 C22 H22 120.2
C24 C23 C22 119.9(8)
C24 C23 H23 120.1
C22 C23 H23 120.1
C23 C24 N4 122.7(8)
C23 C24 H24 118.7
N4 C24 H24 118.7
O31 C31 N31 121.9(7)
O31 C31 C3 120.7(7)
N31 C31 C3 117.3(6)
N31 C32 C33 110.2(6)
N31 C32 H32A 109.6
C33 C32 H32A 109.6
N31 C32 H32B 109.6
C33 C32 H32B 109.6
H32A C32 H32B 108.1
N32 C33 C32 110.2(6)
N32 C33 H33A 109.6
C32 C33 H33A 109.6
N32 C33 H33B 109.6
C32 C33 H33B 109.6
H33A C33 H33B 108.1
O32 C34 N32 124.0(7)
O32 C34 C35 119.5(6)
N32 C34 C35 116.5(6)
C37 C35 C36 117.0(7)
C37 C35 C34 123.8(7)
C36 C35 C34 119.1(6)
N33 C36 C35 121.6(6)
N33 C36 H36 119.2
C35 C36 H36 119.2
C38 C37 C35 120.3(7)
C38 C37 H37 119.9
C35 C37 H37 119.9
C37 C38 C39 120.9(7)
C37 C38 H38 119.5
C39 C38 H38 119.5
N33 C39 C38 120.6(6)
N33 C39 C40 116.1(6)
C38 C39 C40 123.2(6)
N34 C40 C41 120.4(7)
N34 C40 C39 114.9(6)
C41 C40 C39 124.6(7)
C42 C41 C40 120.4(8)
C42 C41 H41 119.8
C40 C41 H41 119.8
C43 C42 C41 118.0(7)
C43 C42 H42 121.0
C41 C42 H42 121.0
C42 C43 C44 120.7(7)
C42 C43 H43 119.6
C44 C43 H43 119.6
N34 C44 C43 121.9(7)
N34 C44 H44 119.0
C43 C44 H44 119.0
O51 C51 N51 122.8(7)
O51 C51 C5 119.5(6)
N51 C51 C5 117.7(6)
N51 C52 C53 112.1(6)
N51 C52 H52A 109.2
C53 C52 H52A 109.2
N51 C52 H52B 109.2
C53 C52 H52B 109.2
H52A C52 H52B 107.9
N52 C53 C52 110.3(6)
N52 C53 H53A 109.6
C52 C53 H53A 109.6
N52 C53 H53B 109.6
C52 C53 H53B 109.6
H53A C53 H53B 108.1
O52 C54 N52 123.7(7)
O52 C54 C55 119.1(7)
N52 C54 C55 117.1(7)
C57 C55 C56 118.6(7)
C57 C55 C54 126.3(7)
C56 C55 C54 115.1(7)
N53 C56 C55 122.0(7)
N53 C56 H56 119.0
C55 C56 H56 119.0
C55 C57 C58 120.9(7)
C55 C57 H57 119.6
C58 C57 H57 119.6
C57 C58 C59 117.8(7)
C57 C58 H58 121.1
C59 C58 H58 121.1
N53 C59 C58 122.7(6)
N53 C59 C60 114.1(6)
C58 C59 C60 123.2(6)
N54 C60 C61 123.6(7)
N54 C60 C59 113.4(6)
C61 C60 C59 123.0(7)
C60 C61 C62 117.0(8)
C60 C61 H61 121.5
C62 C61 H61 121.5
C63 C62 C61 120.7(8)
C63 C62 H62 119.6
C61 C62 H62 119.6
C62 C63 C64 120.2(8)
C62 C63 H63 119.9
C64 C63 H63 119.9
N54 C64 C63 121.1(7)
N54 C64 H64 119.4
C63 C64 H64 119.4
C11 N1 C12 123.2(6)
C11 N1 H1 111(6)
C12 N1 H1 125(6)
C14 N2 C13 122.7(7)
C14 N2 H2A 124(6)
C13 N2 H2A 113(6)
C16 N3 C19 118.4(6)
C16 N3 Ru1 124.6(5)
C19 N3 Ru1 116.2(5)
C20 N4 C24 117.5(7)
C20 N4 Ru1 116.2(5)
C24 N4 Ru1 126.3(5)
C31 N31 C32 120.5(6)
C31 N31 H31 112(6)
C32 N31 H31 127(6)
C34 N32 C33 123.6(7)
C34 N32 H32 127(6)
C33 N32 H32 106(6)
C36 N33 C39 119.5(6)
C36 N33 Ru1 126.0(5)
C39 N33 Ru1 114.5(5)
C40 N34 C44 118.3(6)
C40 N34 Ru1 115.6(5)
C44 N34 Ru1 126.1(5)
C51 N51 C52 125.6(6)
C51 N51 H51 124(6)
C52 N51 H51 110(6)
C54 N52 C53 124.2(7)
C54 N52 H52 128(6)
C53 N52 H52 108(6)
C59 N53 C56 118.0(6)
C59 N53 Ru1 117.3(5)
C56 N53 Ru1 124.6(5)
C60 N54 C64 117.3(6)
C60 N54 Ru1 117.0(5)
C64 N54 Ru1 125.5(5)
H91A O91 H91B 110(5)
H92A O92 H92B 108(5)
H93A O93 H93B 103(4)

loop_
_geom_bond_atom_site_label_1
_geom_bond_atom_site_label_2
_geom_bond_distance
Ru1 N53 2.038(6)
Ru1 N4 2.052(6)
Ru1 N54 2.060(6)
Ru1 N34 2.066(6)
Ru1 N3 2.067(5)
Ru1 N33 2.080(6)
C1 C2 1.364(11)
C1 C6 1.395(10)
C1 C11 1.504(10)
C2 C3 1.419(10)
C2 H2 0.9500
C3 C4 1.391(10)
C3 C31 1.488(11)
C4 C5 1.389(10)
C4 H4 0.9500
C5 C6 1.402(10)
C5 C51 1.519(10)
C6 H6 0.9500
C11 O1 1.258(9)
C11 N1 1.325(10)
C12 N1 1.442(9)
C12 C13 1.544(11)
C12 H12A 0.9900
C12 H12B 0.9900
C13 N2 1.462(10)
C13 H13A 0.9900
C13 H13B 0.9900
C14 O2 1.234(9)
C14 N2 1.339(10)
C14 C15 1.496(11)
C15 C17 1.378(11)
C15 C16 1.403(10)
C16 N3 1.335(9)
C16 H16 0.9500
C17 C18 1.392(11)
C17 H17 0.9500
C18 C19 1.376(10)
C18 H18 0.9500
C19 N3 1.363(9)
C19 C20 1.472(11)
C20 N4 1.359(10)
C20 C21 1.410(11)
C21 C22 1.373(12)
C21 H21 0.9500
C22 C23 1.372(11)
C22 H22 0.9500
C23 C24 1.360(11)
C23 H23 0.9500
C24 N4 1.367(10)
C24 H24 0.9500
C31 O31 1.241(9)
C31 N31 1.352(9)
C32 N31 1.441(10)
C32 C33 1.525(11)
C32 H32A 0.9900
C32 H32B 0.9900
C33 N32 1.440(9)
C33 H33A 0.9900
C33 H33B 0.9900
C34 O32 1.249(9)
C34 N32 1.328(9)
C34 C35 1.498(10)
C35 C37 1.408(10)
C35 C36 1.411(11)
C36 N33 1.356(9)
C36 H36 0.9500
C37 C38 1.342(11)
C37 H37 0.9500
C38 C39 1.381(10)
C38 H38 0.9500
C39 N33 1.356(9)
C39 C40 1.456(10)
C40 N34 1.357(10)
C40 C41 1.394(10)
C41 C42 1.390(11)
C41 H41 0.9500
C42 C43 1.354(12)
C42 H42 0.9500
C43 C44 1.375(11)
C43 H43 0.9500
C44 N34 1.360(9)
C44 H44 0.9500
C51 O51 1.227(9)
C51 N51 1.325(9)
C52 N51 1.444(9)
C52 C53 1.535(11)
C52 H52A 0.9900
C52 H52B 0.9900
C53 N52 1.473(9)
C53 H53A 0.9900
C53 H53B 0.9900
C54 O52 1.246(10)
C54 N52 1.316(10)
C54 C55 1.516(11)
C55 C57 1.373(10)
C55 C56 1.381(10)
C56 N53 1.371(9)
C56 H56 0.9500
C57 C58 1.383(10)
C57 H57 0.9500
C58 C59 1.387(10)
C58 H58 0.9500
C59 N53 1.351(9)
C59 C60 1.494(10)
C60 N54 1.351(10)
C60 C61 1.382(11)
C61 C62 1.388(11)
C61 H61 0.9500
C62 C63 1.335(12)
C62 H62 0.9500
C63 C64 1.386(11)
C63 H63 0.9500
C64 N54 1.364(9)
C64 H64 0.9500
N1 H1 0.883(10)
N2 H2A 0.882(10)
N31 H31 0.878(10)
N32 H32 0.880(10)
N51 H51 0.880(10)
N52 H52 0.878(10)
O91 H91A 0.85(3)
O91 H91B 0.83(3)
O92 H92A 0.85(3)
O92 H92B 0.85(3)
O93 H93A 0.87(3)
O93 H93B 0.86(3)

loop_
_geom_hbond_atom_site_label_D
_geom_hbond_atom_site_label_H
_geom_hbond_atom_site_label_A
_geom_hbond_distance_DH
_geom_hbond_distance_HA
_geom_hbond_distance_DA
_geom_hbond_angle_DHA
_geom_hbond_site_symmetry_A
N1 H1 O91 0.883(10) 2.05(5) 2.835(9) 148(7) 2_565
N2 H2A O1 0.882(10) 2.08(3) 2.938(9) 166(8) 2
N31 H31 O92 0.878(10) 2.11(5) 2.882(8) 147(8) .
N32 H32 Br2 0.880(10) 2.45(2) 3.318(6) 169(8) .
N51 H51 Br2 0.880(10) 2.46(4) 3.270(6) 153(7) 2_566
N52 H52 Br1 0.878(10) 2.535(14) 3.410(7) 175(8) .
O91 H91A Br1 0.85(3) 2.43(3) 3.275(6) 173(9) .
O91 H91B O51 0.83(3) 1.94(3) 2.758(7) 168(10) .
O92 H92A Br2 0.85(3) 2.61(6) 3.402(7) 157(11) 2_566
O92 H92B O52 0.85(3) 2.00(6) 2.796(8) 155(11) .
O93 H93A O32 0.87(3) 1.93(4) 2.777(8) 163(9) .
O93 H93B O1 0.86(3) 2.12(6) 2.895(9) 150(11) .

loop_
_platon_squeeze_void_nr
_platon_squeeze_void_average_x
_platon_squeeze_void_average_y
_platon_squeeze_void_average_z
_platon_squeeze_void_volume
_platon_squeeze_void_count_electrons
_platon_squeeze_void_content
1 -0.020 0.000 0.470 1215 330 ' '
2 0.150 0.306 0.219 7 2 ' '
3 0.850 0.694 0.781 7 3 ' '
